data_4032732
loop_
_publ_author_name
'Guo, Wei-Si'
'Dou, Qian'
'Hou, Jian'
'Wen, Li-Rong'
'Li, Ming'

_publ_section_title
;
 Synthesis of 6-Phosphorylated Phenanthridines by Mn(II)-Promoted Tandem
 Reactions of 2-Biaryl Isothiocyanates with Phosphine Oxides.
;
_journal_issue 13
_journal_name_full 'The Journal of organic chemistry'
_journal_page_first 7015
_journal_page_last 7022
_journal_paper_doi 10.1021/acs.joc.7b00907
_journal_volume 82
_journal_year 2017
_chemical_formula_moiety 'C25 H20 N O P S'
_chemical_formula_sum 'C25 H20 N O P S'
_chemical_formula_weight 413.45
_space_group_crystal_system triclinic
_space_group_IT_number 2
_space_group_name_Hall '-P 1'
_space_group_name_H-M_alt 'P -1'
_symmetry_space_group_name_Hall '-P 1'
_symmetry_space_group_name_H-M 'P -1'
_atom_sites_solution_hydrogens mixed
_atom_sites_solution_primary direct
_audit_creation_date 2016-05-19
_audit_creation_method
;
Olex2 1.2
(compiled 2016.02.19 svn.r3266 for OlexSys, GUI svn.r5155)
;
_cell_angle_alpha 106.644(5)
_cell_angle_beta 98.183(4)
_cell_angle_gamma 103.348(5)
_cell_formula_units_Z 2
_cell_length_a 9.538(4)
_cell_length_b 10.565(4)
_cell_length_c 11.508(5)
_cell_measurement_reflns_used 3585
_cell_measurement_temperature 173.1500
_cell_measurement_theta_max 27.4792
_cell_measurement_theta_min 2.3157
_cell_volume 1053.7(8)
_computing_cell_refinement 'CrystalClear (Rigaku Inc., 2007)'
_computing_data_collection 'CrystalClear (Rigaku Inc., 2007)'
_computing_data_reduction 'CrystalClear (Rigaku Inc., 2007)'
_computing_molecular_graphics 'Olex2 (Dolomanov et al., 2009)'
_computing_publication_material 'CIFTAB (Sheldrick, 2013)'
_computing_structure_refinement 'SHELXL (Sheldrick, 2014)'
_computing_structure_solution
;
'SHELXT (Sheldrick, 2014)'
;
_diffrn_ambient_temperature 173.1500
_diffrn_detector_area_resol_mean 28.5714
_diffrn_measured_fraction_theta_full 0.996
_diffrn_measured_fraction_theta_max 0.994
_diffrn_measurement_details
;
scan:
    Number of images: 360
               Slice: -110.0000 - 70.0000
         Image width: 0.5000
            Exp time: 8.0000
       Rotation axis: Omega
               Omega: 0.0000
                 Chi: 45.0000
                 Phi: 270.0000
                 XTD: 40.0646
              2theta: -20.3548
scan:
    Number of images: 360
               Slice: -110.0000 - 70.0000
         Image width: 0.5000
            Exp time: 8.0000
       Rotation axis: Omega
               Omega: 0.0000
                 Chi: 45.0000
                 Phi: 180.0000
                 XTD: 40.0646
              2theta: -20.3548
scan:
    Number of images: 344
               Slice: -110.0000 - 62.0000
         Image width: 0.5000
            Exp time: 8.0000
       Rotation axis: Omega
               Omega: 0.0000
                 Chi: 45.0000
                 Phi: 90.0000
                 XTD: 40.0646
              2theta: -20.3548
;
_diffrn_measurement_device
;
Saturn724+ (2x2 bin mode)
;
_diffrn_measurement_device_details
;
AFC10: Fixed Chi 2 circle
;
_diffrn_measurement_device_type 'Saturn724+ CCD'
_diffrn_measurement_method '\w scans at fixed \c = 45\%'
_diffrn_orient_matrix_type d*Trek
_diffrn_orient_matrix_UB_11 0.0031
_diffrn_orient_matrix_UB_12 -0.1079
_diffrn_orient_matrix_UB_13 0.0237
_diffrn_orient_matrix_UB_21 -0.0979
_diffrn_orient_matrix_UB_22 -0.0321
_diffrn_orient_matrix_UB_23 0.0040
_diffrn_orient_matrix_UB_31 -0.0228
_diffrn_orient_matrix_UB_32 -0.0398
_diffrn_orient_matrix_UB_33 -0.0810
_diffrn_radiation_detector CCD
_diffrn_radiation_monochromator 'Graphite Monochromator'
_diffrn_radiation_type MoK\a
_diffrn_radiation_wavelength 0.71073
_diffrn_reflns_av_R_equivalents 0.0410
_diffrn_reflns_av_unetI/netI 0.0401
_diffrn_reflns_Laue_measured_fraction_full 0.996
_diffrn_reflns_Laue_measured_fraction_max 0.994
_diffrn_reflns_limit_h_max 12
_diffrn_reflns_limit_h_min -12
_diffrn_reflns_limit_k_max 13
_diffrn_reflns_limit_k_min -13
_diffrn_reflns_limit_l_max 14
_diffrn_reflns_limit_l_min -14
_diffrn_reflns_number 13200
_diffrn_reflns_point_group_measured_fraction_full 0.996
_diffrn_reflns_point_group_measured_fraction_max 0.994
_diffrn_reflns_theta_full 26.000
_diffrn_reflns_theta_max 27.489
_diffrn_reflns_theta_min 3.104
_diffrn_source 'Sealed Tube'
_diffrn_source_current 30.0000
_diffrn_source_power 1.5000
_diffrn_source_voltage 50.0000
_exptl_absorpt_coefficient_mu 0.246
_exptl_absorpt_correction_T_max 1.0000
_exptl_absorpt_correction_T_min 0.8059
_exptl_absorpt_correction_type multi-scan
_exptl_absorpt_process_details 'CrystalClear (Rigaku Inc., 2007)'
_exptl_crystal_colour yellow
_exptl_crystal_colour_primary yellow
_exptl_crystal_density_diffrn 1.303
_exptl_crystal_description block
_exptl_crystal_F_000 432
_exptl_crystal_size_max 0.43
_exptl_crystal_size_mid 0.13
_exptl_crystal_size_min 0.1
_refine_diff_density_max 0.364
_refine_diff_density_min -0.311
_refine_diff_density_rms 0.051
_refine_ls_extinction_method none
_refine_ls_goodness_of_fit_ref 1.164
_refine_ls_hydrogen_treatment mixed
_refine_ls_matrix_type full
_refine_ls_number_parameters 266
_refine_ls_number_reflns 4807
_refine_ls_number_restraints 0
_refine_ls_restrained_S_all 1.164
_refine_ls_R_factor_all 0.0558
_refine_ls_R_factor_gt 0.0507
_refine_ls_shift/su_max 0.001
_refine_ls_shift/su_mean 0.000
_refine_ls_structure_factor_coef Fsqd
_refine_ls_weighting_details 'w=1/[\s^2^(Fo^2^)+(0.0379P)^2^+0.5194P] where P=(Fo^2^+2Fc^2^)/3'
_refine_ls_weighting_scheme calc
_refine_ls_wR_factor_gt 0.1121
_refine_ls_wR_factor_ref 0.1152
_reflns_Friedel_coverage 0.000
_reflns_number_gt 4494
_reflns_number_total 4807
_reflns_threshold_expression 'I > 2\s(I)'
_cod_data_source_file jo7b00907_si_002.cif
_cod_data_source_block sa4786a
_cod_original_cell_volume 1053.6(7)
_cod_database_code 4032732
_shelx_space_group_comment
;
The symmetry employed for this shelxl refinement is uniquely defined
by the following loop, which should always be used as a source of
symmetry information in preference to the above space-group names.
They are only intended as comments.
;
_diffrn_number_total 4810
_olex2_refinement_description
;
1. Fixed Uiso
 At 1.2 times of:
  All C(H) groups
2.a Aromatic/amide H refined with riding coordinates:
 C2(H2), C3(H3), C4(H4), C5(H5), C8(H8), C9(H9), C10(H10), C11(H11), C12(H12),
 C15(H15), C16(H16), C17(H17), C18(H18), C19(H19), C21(H21), C22(H22), C23(H23),
  C24(H24), C25(H25)
;
_shelx_shelxl_version_number 2014/7
_olex2_submission_special_instructions 'No special instructions were received'

loop_
_space_group_symop_operation_xyz
'x, y, z'
'-x, -y, -z'

loop_
_atom_site_label
_atom_site_type_symbol
_atom_site_fract_x
_atom_site_fract_y
_atom_site_fract_z
_atom_site_U_iso_or_equiv
_atom_site_adp_type
_atom_site_occupancy
_atom_site_site_symmetry_order
_atom_site_calc_flag
_atom_site_refinement_flags_posn
S1 S 0.23616(6) 0.36343(5) 0.76975(5) 0.03212(14) Uani 1 1 d .
P1 P 0.44765(5) 0.30766(5) 0.60145(4) 0.02406(12) Uani 1 1 d .
O1 O 0.50586(16) 0.35722(14) 0.50425(13) 0.0318(3) Uani 1 1 d .
N1 N 0.35039(17) 0.52894(16) 0.64811(15) 0.0246(3) Uani 1 1 d .
C1 C 0.2819(2) 0.63395(19) 0.69899(17) 0.0264(4) Uani 1 1 d .
C2 C 0.1301(2) 0.6072(2) 0.6621(2) 0.0353(5) Uani 1 1 d .
H2 H 0.0730 0.5206 0.6086 0.042 Uiso 1 1 calc R
C3 C 0.0641(3) 0.7098(3) 0.7052(2) 0.0445(6) Uani 1 1 d .
H3 H -0.0379 0.6919 0.6816 0.053 Uiso 1 1 calc R
C4 C 0.1493(3) 0.8385(3) 0.7831(2) 0.0443(6) Uani 1 1 d .
H4 H 0.1049 0.9080 0.8103 0.053 Uiso 1 1 calc R
C5 C 0.3004(3) 0.8650(2) 0.8209(2) 0.0374(5) Uani 1 1 d .
H5 H 0.3567 0.9524 0.8733 0.045 Uiso 1 1 calc R
C6 C 0.3699(2) 0.7621(2) 0.78138(17) 0.0283(4) Uani 1 1 d .
C7 C 0.5307(2) 0.7889(2) 0.82966(18) 0.0301(4) Uani 1 1 d .
C8 C 0.6334(3) 0.9015(2) 0.8220(2) 0.0413(5) Uani 1 1 d .
H8 H 0.6017 0.9598 0.7840 0.050 Uiso 1 1 calc R
C9 C 0.7826(3) 0.9276(3) 0.8707(2) 0.0518(6) Uani 1 1 d .
H9 H 0.8505 1.0031 0.8647 0.062 Uiso 1 1 calc R
C10 C 0.8308(3) 0.8427(3) 0.9276(2) 0.0464(6) Uani 1 1 d .
H10 H 0.9311 0.8610 0.9605 0.056 Uiso 1 1 calc R
C11 C 0.7305(2) 0.7303(2) 0.9360(2) 0.0390(5) Uani 1 1 d .
H11 H 0.7632 0.6725 0.9741 0.047 Uiso 1 1 calc R
C12 C 0.5808(2) 0.7035(2) 0.88766(18) 0.0320(4) Uani 1 1 d .
H12 H 0.5134 0.6280 0.8940 0.038 Uiso 1 1 calc R
C13 C 0.3335(2) 0.41264(19) 0.67425(16) 0.0243(4) Uani 1 1 d .
C14 C 0.5937(2) 0.32537(19) 0.72768(17) 0.0263(4) Uani 1 1 d .
C15 C 0.7360(2) 0.3930(2) 0.7244(2) 0.0334(4) Uani 1 1 d .
H15 H 0.7508 0.4284 0.6604 0.040 Uiso 1 1 calc R
C16 C 0.8557(2) 0.4079(2) 0.8159(2) 0.0419(5) Uani 1 1 d .
H16 H 0.9505 0.4530 0.8131 0.050 Uiso 1 1 calc R
C17 C 0.8345(2) 0.3558(3) 0.9111(2) 0.0438(5) Uani 1 1 d .
H17 H 0.9153 0.3643 0.9714 0.053 Uiso 1 1 calc R
C18 C 0.6928(3) 0.2908(2) 0.9171(2) 0.0408(5) Uani 1 1 d .
H18 H 0.6787 0.2574 0.9823 0.049 Uiso 1 1 calc R
C19 C 0.5724(2) 0.2757(2) 0.82598(18) 0.0325(4) Uani 1 1 d .
H19 H 0.4775 0.2326 0.8303 0.039 Uiso 1 1 calc R
C20 C 0.3287(2) 0.13430(19) 0.54117(17) 0.0257(4) Uani 1 1 d .
C21 C 0.1996(3) 0.1082(2) 0.4537(2) 0.0422(5) Uani 1 1 d .
H21 H 0.1768 0.1802 0.4312 0.051 Uiso 1 1 calc R
C22 C 0.1054(3) -0.0237(2) 0.4001(2) 0.0485(6) Uani 1 1 d .
H22 H 0.0191 -0.0405 0.3419 0.058 Uiso 1 1 calc R
C23 C 0.1390(2) -0.1307(2) 0.4329(2) 0.0408(5) Uani 1 1 d .
H23 H 0.0749 -0.2195 0.3972 0.049 Uiso 1 1 calc R
C24 C 0.2669(2) -0.1066(2) 0.5180(2) 0.0362(5) Uani 1 1 d .
H24 H 0.2896 -0.1792 0.5393 0.043 Uiso 1 1 calc R
C25 C 0.3620(2) 0.02553(19) 0.57213(18) 0.0302(4) Uani 1 1 d .
H25 H 0.4486 0.0413 0.6295 0.036 Uiso 1 1 calc R
H1 H 0.404(3) 0.546(3) 0.597(2) 0.052(8) Uiso 1 1 d .

loop_
_atom_site_aniso_label
_atom_site_aniso_U_11
_atom_site_aniso_U_22
_atom_site_aniso_U_33
_atom_site_aniso_U_23
_atom_site_aniso_U_13
_atom_site_aniso_U_12
S1 0.0311(3) 0.0370(3) 0.0375(3) 0.0202(2) 0.0174(2) 0.0113(2)
P1 0.0259(2) 0.0238(2) 0.0264(2) 0.01179(19) 0.01011(18) 0.00757(19)
O1 0.0395(8) 0.0320(7) 0.0344(7) 0.0183(6) 0.0197(6) 0.0138(6)
N1 0.0250(8) 0.0271(8) 0.0255(8) 0.0115(6) 0.0094(6) 0.0086(6)
C1 0.0285(9) 0.0317(10) 0.0268(9) 0.0154(8) 0.0112(7) 0.0131(8)
C2 0.0282(10) 0.0427(12) 0.0415(12) 0.0221(10) 0.0088(9) 0.0115(9)
C3 0.0339(11) 0.0631(16) 0.0578(15) 0.0357(13) 0.0200(10) 0.0284(11)
C4 0.0547(14) 0.0529(14) 0.0501(14) 0.0286(12) 0.0273(12) 0.0381(12)
C5 0.0511(13) 0.0364(11) 0.0347(11) 0.0153(9) 0.0160(10) 0.0231(10)
C6 0.0338(10) 0.0320(10) 0.0255(9) 0.0126(8) 0.0117(8) 0.0146(8)
C7 0.0361(11) 0.0278(10) 0.0252(9) 0.0053(8) 0.0078(8) 0.0106(8)
C8 0.0473(13) 0.0320(11) 0.0382(12) 0.0128(9) 0.0015(10) 0.0026(10)
C9 0.0437(14) 0.0482(14) 0.0483(14) 0.0149(12) 0.0012(11) -0.0083(11)
C10 0.0319(11) 0.0591(15) 0.0372(12) 0.0096(11) 0.0012(9) 0.0043(11)
C11 0.0361(11) 0.0482(13) 0.0323(11) 0.0113(10) 0.0050(9) 0.0154(10)
C12 0.0330(10) 0.0338(10) 0.0292(10) 0.0097(8) 0.0072(8) 0.0107(9)
C13 0.0216(8) 0.0270(9) 0.0236(9) 0.0090(7) 0.0046(7) 0.0053(7)
C14 0.0252(9) 0.0246(9) 0.0287(9) 0.0071(7) 0.0074(7) 0.0078(7)
C15 0.0295(10) 0.0316(10) 0.0358(11) 0.0066(8) 0.0113(8) 0.0058(8)
C16 0.0255(10) 0.0437(12) 0.0448(13) 0.0017(10) 0.0062(9) 0.0050(9)
C17 0.0323(11) 0.0509(14) 0.0386(12) 0.0031(10) -0.0035(9) 0.0154(10)
C18 0.0432(12) 0.0492(13) 0.0322(11) 0.0142(10) 0.0057(9) 0.0179(11)
C19 0.0292(10) 0.0369(11) 0.0317(10) 0.0124(9) 0.0066(8) 0.0089(9)
C20 0.0271(9) 0.0253(9) 0.0257(9) 0.0093(7) 0.0074(7) 0.0075(8)
C21 0.0441(13) 0.0332(11) 0.0458(13) 0.0121(10) -0.0032(10) 0.0138(10)
C22 0.0385(13) 0.0408(13) 0.0513(14) 0.0043(11) -0.0084(11) 0.0086(11)
C23 0.0366(12) 0.0297(11) 0.0460(13) 0.0029(9) 0.0099(10) 0.0022(9)
C24 0.0455(12) 0.0263(10) 0.0391(11) 0.0120(9) 0.0134(9) 0.0106(9)
C25 0.0333(10) 0.0281(10) 0.0298(10) 0.0103(8) 0.0059(8) 0.0097(8)

loop_
_atom_type_symbol
_atom_type_description
_atom_type_scat_dispersion_real
_atom_type_scat_dispersion_imag
_atom_type_scat_source
C C 0.0033 0.0016 'International Tables Vol C Tables 4.2.6.8 and 6.1.1.4'
H H 0.0000 0.0000 'International Tables Vol C Tables 4.2.6.8 and 6.1.1.4'
N N 0.0061 0.0033 'International Tables Vol C Tables 4.2.6.8 and 6.1.1.4'
O O 0.0106 0.0060 'International Tables Vol C Tables 4.2.6.8 and 6.1.1.4'
P P 0.1023 0.0942 'International Tables Vol C Tables 4.2.6.8 and 6.1.1.4'
S S 0.1246 0.1234 'International Tables Vol C Tables 4.2.6.8 and 6.1.1.4'

loop_
_geom_angle_atom_site_label_1
_geom_angle_atom_site_label_2
_geom_angle_atom_site_label_3
_geom_angle
O1 P1 C13 110.96(8)
O1 P1 C14 111.89(9)
O1 P1 C20 113.19(9)
C14 P1 C13 104.83(9)
C20 P1 C13 105.06(9)
C20 P1 C14 110.37(9)
C1 N1 H1 115.2(17)
C13 N1 C1 124.23(16)
C13 N1 H1 120.6(17)
C2 C1 N1 119.22(18)
C2 C1 C6 121.30(18)
C6 C1 N1 119.44(17)
C1 C2 H2 120.1
C3 C2 C1 119.7(2)
C3 C2 H2 120.1
C2 C3 H3 120.0
C4 C3 C2 120.0(2)
C4 C3 H3 120.0
C3 C4 H4 119.8
C3 C4 C5 120.3(2)
C5 C4 H4 119.8
C4 C5 H5 119.5
C4 C5 C6 121.0(2)
C6 C5 H5 119.5
C1 C6 C5 117.58(19)
C1 C6 C7 121.95(17)
C5 C6 C7 120.44(18)
C8 C7 C6 121.08(18)
C8 C7 C12 118.7(2)
C12 C7 C6 120.20(18)
C7 C8 H8 119.7
C9 C8 C7 120.5(2)
C9 C8 H8 119.7
C8 C9 H9 119.8
C10 C9 C8 120.4(2)
C10 C9 H9 119.8
C9 C10 H10 120.0
C9 C10 C11 120.0(2)
C11 C10 H10 120.0
C10 C11 H11 120.0
C10 C11 C12 120.0(2)
C12 C11 H11 120.0
C7 C12 H12 119.8
C11 C12 C7 120.5(2)
C11 C12 H12 119.8
S1 C13 P1 119.86(11)
N1 C13 S1 127.40(15)
N1 C13 P1 112.54(13)
C15 C14 P1 116.40(15)
C15 C14 C19 119.31(18)
C19 C14 P1 124.29(15)
C14 C15 H15 119.8
C16 C15 C14 120.3(2)
C16 C15 H15 119.8
C15 C16 H16 119.9
C17 C16 C15 120.1(2)
C17 C16 H16 119.9
C16 C17 H17 119.9
C16 C17 C18 120.2(2)
C18 C17 H17 119.9
C17 C18 H18 120.0
C19 C18 C17 120.1(2)
C19 C18 H18 120.0
C14 C19 H19 120.0
C18 C19 C14 119.96(19)
C18 C19 H19 120.0
C21 C20 P1 117.20(15)
C25 C20 P1 123.69(15)
C25 C20 C21 119.02(18)
C20 C21 H21 119.8
C22 C21 C20 120.3(2)
C22 C21 H21 119.8
C21 C22 H22 120.0
C23 C22 C21 120.0(2)
C23 C22 H22 120.0
C22 C23 H23 119.9
C24 C23 C22 120.1(2)
C24 C23 H23 119.9
C23 C24 H24 119.9
C23 C24 C25 120.2(2)
C25 C24 H24 119.9
C20 C25 H25 119.9
C24 C25 C20 120.25(19)
C24 C25 H25 119.9

loop_
_geom_bond_atom_site_label_1
_geom_bond_atom_site_label_2
_geom_bond_distance
S1 C13 1.6538(19)
P1 O1 1.4872(14)
P1 C13 1.8443(19)
P1 C14 1.798(2)
P1 C20 1.792(2)
N1 C1 1.439(2)
N1 C13 1.327(2)
N1 H1 0.86(3)
C1 C2 1.387(3)
C1 C6 1.396(3)
C2 H2 0.9300
C2 C3 1.385(3)
C3 H3 0.9300
C3 C4 1.377(4)
C4 H4 0.9300
C4 C5 1.382(3)
C5 H5 0.9300
C5 C6 1.401(3)
C6 C7 1.486(3)
C7 C8 1.388(3)
C7 C12 1.394(3)
C8 H8 0.9300
C8 C9 1.385(3)
C9 H9 0.9300
C9 C10 1.374(4)
C10 H10 0.9300
C10 C11 1.379(3)
C11 H11 0.9300
C11 C12 1.388(3)
C12 H12 0.9300
C14 C15 1.392(3)
C14 C19 1.397(3)
C15 H15 0.9300
C15 C16 1.384(3)
C16 H16 0.9300
C16 C17 1.378(3)
C17 H17 0.9300
C17 C18 1.388(3)
C18 H18 0.9300
C18 C19 1.386(3)
C19 H19 0.9300
C20 C21 1.391(3)
C20 C25 1.386(3)
C21 H21 0.9300
C21 C22 1.380(3)
C22 H22 0.9300
C22 C23 1.378(3)
C23 H23 0.9300
C23 C24 1.373(3)
C24 H24 0.9300
C24 C25 1.384(3)
C25 H25 0.9300

loop_
_geom_hbond_atom_site_label_D
_geom_hbond_atom_site_label_H
_geom_hbond_atom_site_label_A
_geom_hbond_distance_DH
_geom_hbond_distance_HA
_geom_hbond_distance_DA
_geom_hbond_angle_DHA
_geom_hbond_site_symmetry_A
N1 H1 O1 0.86(3) 2.45(3) 2.907(2) 114(2) .
N1 H1 O1 0.86(3) 1.93(3) 2.744(2) 158(2) 2_666

loop_
_geom_torsion_atom_site_label_1
_geom_torsion_atom_site_label_2
_geom_torsion_atom_site_label_3
_geom_torsion_atom_site_label_4
_geom_torsion
P1 C14 C15 C16 -178.17(16)
P1 C14 C19 C18 178.03(16)
P1 C20 C21 C22 177.77(19)
P1 C20 C25 C24 -177.53(15)
O1 P1 C13 S1 170.78(10)
O1 P1 C13 N1 -14.04(16)
O1 P1 C14 C15 5.89(18)
O1 P1 C14 C19 -173.89(16)
O1 P1 C20 C21 -61.72(19)
O1 P1 C20 C25 114.91(17)
N1 C1 C2 C3 -176.55(18)
N1 C1 C6 C5 174.97(17)
N1 C1 C6 C7 -7.0(3)
C1 N1 C13 S1 -1.2(3)
C1 N1 C13 P1 -175.91(14)
C1 C2 C3 C4 0.9(3)
C1 C6 C7 C8 128.2(2)
C1 C6 C7 C12 -54.0(3)
C2 C1 C6 C5 -3.0(3)
C2 C1 C6 C7 175.04(18)
C2 C3 C4 C5 -1.5(3)
C3 C4 C5 C6 -0.1(3)
C4 C5 C6 C1 2.3(3)
C4 C5 C6 C7 -175.72(19)
C5 C6 C7 C8 -53.8(3)
C5 C6 C7 C12 124.0(2)
C6 C1 C2 C3 1.4(3)
C6 C7 C8 C9 178.1(2)
C6 C7 C12 C11 -178.20(18)
C7 C8 C9 C10 -0.3(4)
C8 C7 C12 C11 -0.4(3)
C8 C9 C10 C11 0.3(4)
C9 C10 C11 C12 -0.4(4)
C10 C11 C12 C7 0.5(3)
C12 C7 C8 C9 0.3(3)
C13 P1 C14 C15 -114.46(16)
C13 P1 C14 C19 65.77(18)
C13 P1 C20 C21 59.51(18)
C13 P1 C20 C25 -123.87(17)
C13 N1 C1 C2 -69.5(2)
C13 N1 C1 C6 112.5(2)
C14 P1 C13 S1 -68.26(13)
C14 P1 C13 N1 106.92(14)
C14 P1 C20 C21 172.00(16)
C14 P1 C20 C25 -11.37(19)
C14 C15 C16 C17 -0.1(3)
C15 C14 C19 C18 -1.7(3)
C15 C16 C17 C18 -1.3(3)
C16 C17 C18 C19 1.2(3)
C17 C18 C19 C14 0.3(3)
C19 C14 C15 C16 1.6(3)
C20 P1 C13 S1 48.11(13)
C20 P1 C13 N1 -136.71(14)
C20 P1 C14 C15 132.89(15)
C20 P1 C14 C19 -46.88(19)
C20 C21 C22 C23 -0.2(4)
C21 C20 C25 C24 -1.0(3)
C21 C22 C23 C24 -0.5(4)
C22 C23 C24 C25 0.6(3)
C23 C24 C25 C20 0.2(3)
C25 C20 C21 C22 1.0(3)
